data_9003655
loop_
_publ_author_name
'Gatta, G. D.'
'Comodi, P.'
'Zanazzi, P. F.'
'Ballaran, T. B.'

_publ_section_title
;Anomalous elastic behavior and high-pressure structural evolution of zeolite
 levyne Locality: Beech Creek, Grant County, Oregon P = .0001 GPa decompressed
;
_journal_name_full 'American Mineralogist'
_journal_page_first 645
_journal_page_last 652
_journal_paper_doi 10.2138/am.2005.1768
_journal_volume 90
_journal_year 2005
_chemical_compound_source 'Beech Creek, Grant County, Oregon'
_chemical_formula_sum 'Al5.574 Ca2.16 H60 K0.5 Na0.1 O61.44 Si12.426'
_chemical_name_mineral Levyne-Ca
_space_group_IT_number 166
_symmetry_space_group_name_Hall '-R 3 2"'
_symmetry_space_group_name_H-M 'R -3 m :H'
_cell_angle_alpha 90
_cell_angle_beta 90
_cell_angle_gamma 120
_cell_formula_units_Z 3
_cell_length_a 13.327
_cell_length_b 13.327
_cell_length_c 22.861
_cell_volume 3516.338
_database_code_amcsd 0003753
_diffrn_ambient_pressure 100
_exptl_crystal_density_diffrn 2.339
_cod_original_sg_symbol_H-M 'R -3 m'
_cod_original_formula_sum 'Ca2.16 K.5 Na.1 (Si12.426 Al5.574) O61.44 H60'
_cod_database_code 9003655

loop_
_space_group_symop_operation_xyz
x,y,z
2/3+x,1/3+y,1/3+z
1/3+x,2/3+y,2/3+z
x,x-y,z
2/3+x,1/3+x-y,1/3+z
1/3+x,2/3+x-y,2/3+z
y,x,-z
2/3+y,1/3+x,1/3-z
1/3+y,2/3+x,2/3-z
-x+y,y,z
2/3-x+y,1/3+y,1/3+z
1/3-x+y,2/3+y,2/3+z
-x,-x+y,-z
2/3-x,1/3-x+y,1/3-z
1/3-x,2/3-x+y,2/3-z
-y,-x,z
2/3-y,1/3-x,1/3+z
1/3-y,2/3-x,2/3+z
x-y,-y,-z
2/3+x-y,1/3-y,1/3-z
1/3+x-y,2/3-y,2/3-z
y,-x+y,-z
2/3+y,1/3-x+y,1/3-z
1/3+y,2/3-x+y,2/3-z
-x+y,-x,z
2/3-x+y,1/3-x,1/3+z
1/3-x+y,2/3-x,2/3+z
-x,-y,-z
2/3-x,1/3-y,1/3-z
1/3-x,2/3-y,2/3-z
-y,x-y,z
2/3-y,1/3+x-y,1/3+z
1/3-y,2/3+x-y,2/3+z
x-y,x,-z
2/3+x-y,1/3+x,1/3-z
1/3+x-y,2/3+x,2/3-z

loop_
_atom_site_label
_atom_site_fract_x
_atom_site_fract_y
_atom_site_fract_z
_atom_site_occupancy
_atom_site_U_iso_or_equiv
_atom_site_type_symbol
_atom_site_attached_hydrogens
Ca1 0.00000 0.00000 0.13640 0.77000 0.03100 Ca 0
Ca2 0.00000 0.00000 0.28150 0.31000 0.05600 Ca 0
K4 0.00000 0.00000 0.44400 0.25000 0.06600 K 0
Na5 0.00000 0.00000 0.50000 0.10000 0.01000 Na 0
Si1 -0.00030 0.23350 0.06896 0.63700 0.01600 Si 0
Al1 -0.00030 0.23350 0.06896 0.36300 0.01600 Al 0
Si2 0.23990 0.00000 0.50000 0.79700 0.01450 Si 0
Al2 0.23990 0.00000 0.50000 0.20300 0.01450 Al 0
O1 0.03340 0.35000 0.10800 1.00000 0.03500 O 0
O2 0.09250 -0.09250 0.08160 1.00000 0.03200 O 0
O3 0.12850 -0.12850 -0.08990 1.00000 0.03500 O 0
O4 0.26870 0.00000 0.00000 1.00000 0.03400 O 0
O5 0.22190 -0.22190 0.17830 1.00000 0.03400 O 0
Wat1 0.15280 0.07640 0.20930 1.00000 0.06000 O 2
Wat2 0.12070 0.24100 0.28660 1.00000 0.13300 O 2
Wat3 0.15600 0.07800 0.35230 1.00000 0.14200 O 2
Wat4 0.21000 0.42000 0.28710 0.24000 0.02800 O 2

loop_
_cod_changelog_entry_id
_cod_changelog_entry_author
_cod_changelog_entry_date
_cod_changelog_entry_text
1
;cod-tools version 3.8.0
Id: cif_guess_AMCSD_atom_types 9581 2023-05-17 12:35:41Z saulius
;
2023-05-21T08:52:09+03:00
;Derived atom types and hydrogen counts
from atom names that follow the AMCSD naming convention
(Wat == water, O-H == hydroxyl).
;

loop_
_cod_related_entry_id
_cod_related_entry_database
_cod_related_entry_code
1 AMCSD 0003753
